data_7705813
loop_
_publ_author_name
'Dermitzaki, Despina'
'Raptopoulou, Catherine P.'
'Psycharis, Vassilis'
'Escuer, Albert'
'Perlepes, Spyros P.'
'Mayans, Julia'
'Stamatatos, Theocharis C.'

_publ_section_title
;
 Further synthetic investigation of the general lanthanoid(iii)
 [Ln(iii)]/copper(ii)/pyridine-2,6-dimethanol/carboxylate reaction system:
 {CuLn} coordination clusters (Ln = Dy, Tb, Ho) and their yttrium(iii)
 analogue.
;
_journal_issue 1
_journal_name_full 'Dalton transactions (Cambridge, England : 2003)'
_journal_page_first 240
_journal_page_last 251
_journal_paper_doi 10.1039/d0dt03582c
_journal_volume 50
_journal_year 2021
_chemical_formula_sum 'C55.5 H88 Cu5 Dy4 N12 O33.5'
_chemical_formula_weight 2427.07
_space_group_crystal_system monoclinic
_space_group_IT_number 12
_space_group_name_Hall '-I 2y'
_space_group_name_H-M_alt 'I 1 2/m 1'
_atom_sites_solution_hydrogens mixed
_audit_creation_method SHELXL-2014/6
_audit_update_record
;
2020-11-18 deposited with the CCDC.	2020-11-25 downloaded from the CCDC.
;
_cell_angle_alpha 90
_cell_angle_beta 98.374(2)
_cell_angle_gamma 90
_cell_formula_units_Z 2
_cell_length_a 13.1964(4)
_cell_length_b 18.9068(6)
_cell_length_c 18.3821(6)
_cell_measurement_reflns_used 23048
_cell_measurement_temperature 160(2)
_cell_measurement_theta_max 27.51
_cell_measurement_theta_min 3.10
_cell_volume 4537.5(2)
_computing_cell_refinement 'CrystalClear, Rigaku MSC, 2005'
_computing_data_collection 'CrystalClear, Rigaku MSC, 2005'
_computing_data_reduction 'CrystalClear, Rigaku MSC, 2005'
_computing_molecular_graphics 'Diamond ver.3.1'
_computing_publication_material 'publCIF J.Appl.Cryst. 2010, 43, 920'
_computing_structure_refinement 'SHELXL-2014/7 (Sheldrick, 2014)'
_computing_structure_solution 'SHELXL-2014/7 (Sheldrick, 2014)'
_diffrn_ambient_temperature 160(2)
_diffrn_measured_fraction_theta_full 0.998
_diffrn_measured_fraction_theta_max 0.998
_diffrn_measurement_device_type 'Rigaku R-AXIS SPIDER IPDS'
_diffrn_measurement_method '\q scans'
_diffrn_radiation_type MoK\a
_diffrn_radiation_wavelength 0.71073
_diffrn_reflns_av_R_equivalents 0.0509
_diffrn_reflns_av_unetI/netI 0.0345
_diffrn_reflns_Laue_measured_fraction_full 0.998
_diffrn_reflns_Laue_measured_fraction_max 0.998
_diffrn_reflns_limit_h_max 15
_diffrn_reflns_limit_h_min -16
_diffrn_reflns_limit_k_max 24
_diffrn_reflns_limit_k_min -24
_diffrn_reflns_limit_l_max 23
_diffrn_reflns_limit_l_min -23
_diffrn_reflns_number 28462
_diffrn_reflns_point_group_measured_fraction_full 0.998
_diffrn_reflns_point_group_measured_fraction_max 0.998
_diffrn_reflns_theta_full 25.242
_diffrn_reflns_theta_max 26.998
_diffrn_reflns_theta_min 3.104
_exptl_absorpt_coefficient_mu 4.475
_exptl_absorpt_correction_T_max 1.000
_exptl_absorpt_correction_T_min 0.6235
_exptl_absorpt_correction_type empirical
_exptl_absorpt_process_details 'CrystalClear, Rigaku MSC, 2005'
_exptl_crystal_colour blue
_exptl_crystal_density_diffrn 1.776
_exptl_crystal_description parallelepiped
_exptl_crystal_F_000 2364
_exptl_crystal_size_max 0.18
_exptl_crystal_size_mid 0.15
_exptl_crystal_size_min 0.04
_refine_diff_density_max 1.284
_refine_diff_density_min -1.529
_refine_diff_density_rms 0.141
_refine_ls_extinction_method none
_refine_ls_goodness_of_fit_ref 1.058
_refine_ls_hydrogen_treatment mixed
_refine_ls_matrix_type full
_refine_ls_number_parameters 265
_refine_ls_number_reflns 5094
_refine_ls_number_restraints 0
_refine_ls_restrained_S_all 1.058
_refine_ls_R_factor_all 0.0418
_refine_ls_R_factor_gt 0.0352
_refine_ls_shift/su_max 0.008
_refine_ls_shift/su_mean 0.000
_refine_ls_structure_factor_coef Fsqd
_refine_ls_weighting_details 'w=1/[\s^2^(Fo^2^)+(0.0448P)^2^+28.4514P] where P=(Fo^2^+2Fc^2^)/3'
_refine_ls_weighting_scheme calc
_refine_ls_wR_factor_gt 0.0906
_refine_ls_wR_factor_ref 0.0953
_reflns_Friedel_coverage 0.000
_reflns_number_gt 4422
_reflns_number_total 5094
_reflns_threshold_expression 'I > 2\s(I)'
_cod_data_source_file d0dt03582c2.cif
_cod_data_source_block COMPOUND1
_cod_depositor_comments 'Adding full bibliography for 7705813--7705815.cif.'
_cod_original_sg_symbol_H-M 'I 2/m'
_cod_original_formula_sum 'C55.50 H88 Cu5 Dy4 N12 O33.50'
_cod_database_code 7705813
_shelx_space_group_comment
;
The symmetry employed for this shelxl refinement is uniquely defined
by the following loop, which should always be used as a source of
symmetry information in preference to the above space-group names.
They are only intended as comments.
;
_shelxl_version_number 2014/6

loop_
_space_group_symop_operation_xyz
'x, y, z'
'-x, y, -z'
'x+1/2, y+1/2, z+1/2'
'-x+1/2, y+1/2, -z+1/2'
'-x, -y, -z'
'x, -y, z'
'-x+1/2, -y+1/2, -z+1/2'
'x+1/2, -y+1/2, z+1/2'

loop_
_atom_site_label
_atom_site_type_symbol
_atom_site_fract_x
_atom_site_fract_y
_atom_site_fract_z
_atom_site_U_iso_or_equiv
_atom_site_adp_type
_atom_site_occupancy
_atom_site_site_symmetry_order
_atom_site_calc_flag
_atom_site_refinement_flags_posn
_atom_site_refinement_flags_adp
_atom_site_refinement_flags_occupancy
_atom_site_disorder_assembly
_atom_site_disorder_group
Dy1 Dy 0.98590(2) 0.40111(2) 0.14310(2) 0.02633(9) Uani 1 1 d . . . . .
Cu1 Cu 1.11680(5) 0.33931(3) 0.01935(3) 0.02901(14) Uani 1 1 d . . . . .
Cu2 Cu 1.0000 0.5000 0.0000 0.0250(2) Uani 1 4 d S T P . .
O1 O 1.1215(3) 0.33519(18) 0.12586(17) 0.0328(8) Uani 1 1 d . . . . .
O2 O 1.1427(3) 0.33624(19) -0.08156(17) 0.0332(8) Uani 1 1 d . . . . .
N1 N 1.2338(3) 0.2817(2) 0.0374(2) 0.0323(9) Uani 1 1 d . . . . .
C1 C 1.1987(5) 0.2893(3) 0.1604(3) 0.0389(12) Uani 1 1 d . . . . .
C2 C 1.2625(4) 0.2588(3) 0.1060(3) 0.0369(12) Uani 1 1 d . . . . .
C3 C 1.3414(4) 0.2102(3) 0.1196(3) 0.0447(14) Uani 1 1 d . . . . .
C4 C 1.3871(5) 0.1865(4) 0.0610(3) 0.0532(16) Uani 1 1 d . . . . .
H4 H 1.4410 0.1529 0.0692 0.069 Uiso 1 1 calc R U . . .
C5 C 1.3548(5) 0.2115(4) -0.0101(3) 0.0508(15) Uani 1 1 d . . . . .
C6 C 1.2766(4) 0.2606(3) -0.0203(3) 0.0383(12) Uani 1 1 d . . . . .
C7 C 1.2281(4) 0.2950(3) -0.0917(3) 0.0416(13) Uani 1 1 d . . . . .
H7A H 1.2794 0.3253 -0.1108 0.050 Uiso 1 1 calc R U . . .
H7B H 1.2067 0.2578 -0.1286 0.050 Uiso 1 1 calc R U . . .
O3 O 1.0785(3) 0.4413(2) 0.25242(18) 0.0422(9) Uani 1 1 d . . . . .
C8 C 1.1043(6) 0.5000 0.2813(4) 0.0338(16) Uani 1 2 d S T P . .
C9 C 1.1711(7) 0.5000 0.3559(4) 0.0421(19) Uani 1 2 d S T P . .
H9A H 1.1536 0.4578 0.3834 0.055 Uiso 0.5 1 calc R U P . .
H9B H 1.1536 0.5422 0.3834 0.055 Uiso 0.5 1 calc R U P . .
C10 C 1.2865(7) 0.5000 0.3551(5) 0.052(2) Uani 1 2 d S T P . .
C11 C 1.3392(10) 0.5000 0.4333(7) 0.094(4) Uani 1 2 d S T P . .
H11A H 1.3301 0.4553 0.4547 0.104 Uiso 1 1 d . U . . .
H11B H 1.4162 0.5000 0.4298 0.104 Uiso 1 2 d S U P . .
C12 C 1.3186(6) 0.4346(4) 0.3165(5) 0.074(2) Uani 1 1 d . . . . .
H12A H 1.3930 0.4350 0.3173 0.082 Uiso 1 1 calc R U . . .
H12B H 1.2846 0.4343 0.2654 0.082 Uiso 1 1 calc R U . . .
H12C H 1.2990 0.3922 0.3418 0.082 Uiso 1 1 calc R U . . .
N2 N 0.9042(5) 0.3299(3) 0.2614(3) 0.0574(15) Uani 1 1 d . . . . .
O4 O 0.9742(3) 0.3020(2) 0.2308(2) 0.0478(10) Uani 1 1 d . . . . .
O5 O 0.8672(4) 0.3889(3) 0.2351(2) 0.0547(11) Uani 1 1 d . . . . .
O6 O 0.8720(5) 0.3023(4) 0.3137(3) 0.093(2) Uani 1 1 d . . . . .
O7 O 1.0773(3) 0.5000 0.1011(2) 0.0266(10) Uani 1 2 d S T P . .
C13 C 1.1864(5) 0.5000 0.1036(4) 0.0378(17) Uani 1 2 d S T P . .
H13A H 1.2040 0.4786 0.0584 0.045 Uiso 0.5 1 calc R U P A -1
H13B H 1.2180 0.4726 0.1462 0.045 Uiso 0.5 1 calc R U P A -1
H13C H 1.2119 0.5487 0.1077 0.045 Uiso 0.5 1 calc R U P A -1
O8 O 0.8889(4) 0.5000 0.1152(3) 0.0359(11) Uani 1 2 d S T P . .
C14 C 0.7803(6) 0.5000 0.1108(5) 0.046(2) Uani 1 2 d S T P . .
H14A H 0.7550 0.5488 0.1070 0.055 Uiso 0.5 1 calc R U P B -1
H14B H 0.7610 0.4779 0.1550 0.055 Uiso 0.5 1 calc R U P B -1
H14C H 0.7501 0.4733 0.0673 0.055 Uiso 0.5 1 calc R U P B -1
O9 O 1.0000 0.3983(2) 0.0000 0.0282(10) Uani 1 2 d S T P . .
O10 O 1.0000 0.2335(3) 0.0000 0.0503(14) Uani 1 2 d S T P . .
H10O H 1.0139 0.2140 -0.0310 0.050 Uiso 0.5 1 d . . P . .
C15 C 0.9900(14) 0.1840(7) 0.0507(8) 0.068(4) Uani 0.5 1 d . . P C -1
H15A H 0.9903 0.2066 0.0987 0.102 Uiso 0.5 1 calc . U P D -1
H15B H 1.0472 0.1505 0.0535 0.102 Uiso 0.5 1 calc . U P E -1
H15C H 0.9253 0.1586 0.0371 0.102 Uiso 0.5 1 calc . U P F -1
N3 N 1.0614(15) 0.1543(11) -0.1221(11) 0.114(6) Uiso 0.5 1 d . . P G -2
C16 C 1.094(2) 0.1353(17) -0.1791(17) 0.137(9) Uiso 0.5 1 d . . P G -2
C17 C 1.0974(16) 0.1292(12) -0.2530(11) 0.094(6) Uiso 0.5 1 d . . P G -2
H17A H 1.1571 0.1009 -0.2609 0.142 Uiso 0.5 1 calc R U P G -2
H17B H 1.0348 0.1060 -0.2767 0.142 Uiso 0.5 1 calc R U P G -2
H17C H 1.1027 0.1764 -0.2743 0.142 Uiso 0.5 1 calc R U P G -2
H1A H 1.170(4) 0.253(3) 0.180(3) 0.025(13) Uiso 1 1 d . . . . .
H1B H 1.238(4) 0.311(3) 0.198(3) 0.041(16) Uiso 1 1 d . . . . .
H3 H 1.370(4) 0.190(3) 0.167(3) 0.038(15) Uiso 1 1 d . . . . .
H5 H 1.383(5) 0.206(4) -0.057(4) 0.07(2) Uiso 1 1 d . . . . .

loop_
_atom_site_aniso_label
_atom_site_aniso_U_11
_atom_site_aniso_U_22
_atom_site_aniso_U_33
_atom_site_aniso_U_23
_atom_site_aniso_U_13
_atom_site_aniso_U_12
Dy1 0.03476(15) 0.02824(13) 0.01544(12) 0.00030(8) 0.00186(8) -0.00176(9)
Cu1 0.0367(3) 0.0333(3) 0.0164(3) 0.0014(2) 0.0015(2) 0.0073(3)
Cu2 0.0364(6) 0.0245(5) 0.0132(5) 0.000 0.0009(4) 0.000
O1 0.042(2) 0.0386(19) 0.0171(15) 0.0052(13) 0.0013(14) 0.0107(16)
O2 0.0380(19) 0.046(2) 0.0162(15) 0.0012(14) 0.0058(13) 0.0113(16)
N1 0.034(2) 0.038(2) 0.0238(19) 0.0034(17) 0.0007(16) 0.0088(19)
C1 0.052(3) 0.042(3) 0.021(2) 0.006(2) 0.000(2) 0.013(3)
C2 0.040(3) 0.042(3) 0.027(2) 0.003(2) 0.000(2) 0.004(2)
C3 0.040(3) 0.056(4) 0.036(3) 0.014(3) 0.000(2) 0.015(3)
C4 0.045(3) 0.066(4) 0.049(3) 0.017(3) 0.009(3) 0.026(3)
C5 0.052(4) 0.061(4) 0.041(3) 0.007(3) 0.014(3) 0.021(3)
C6 0.034(3) 0.047(3) 0.035(3) 0.005(2) 0.006(2) 0.007(2)
C7 0.046(3) 0.053(3) 0.027(3) 0.002(2) 0.008(2) 0.017(3)
O3 0.057(2) 0.046(2) 0.0205(17) -0.0017(15) -0.0023(16) -0.0122(19)
C8 0.037(4) 0.047(4) 0.016(3) 0.000 0.000(3) 0.000
C9 0.061(5) 0.039(4) 0.021(3) 0.000 -0.012(3) 0.000
C10 0.054(5) 0.051(5) 0.043(5) 0.000 -0.018(4) 0.000
C11 0.090(9) 0.108(10) 0.068(8) 0.000 -0.046(7) 0.000
C12 0.053(4) 0.065(5) 0.100(6) 0.009(4) -0.004(4) 0.013(4)
N2 0.067(4) 0.080(4) 0.025(2) 0.007(3) 0.006(2) -0.027(3)
O4 0.061(3) 0.053(2) 0.0277(19) 0.0082(17) 0.0025(18) -0.016(2)
O5 0.062(3) 0.072(3) 0.034(2) 0.001(2) 0.016(2) -0.005(2)
O6 0.096(4) 0.136(6) 0.049(3) 0.031(3) 0.024(3) -0.031(4)
O7 0.034(2) 0.029(2) 0.016(2) 0.000 0.0019(18) 0.000
C13 0.025(4) 0.046(4) 0.042(4) 0.000 0.001(3) 0.000
O8 0.034(3) 0.032(3) 0.041(3) 0.000 0.002(2) 0.000
C14 0.030(4) 0.043(4) 0.064(5) 0.000 0.003(4) 0.000
O9 0.034(3) 0.026(2) 0.023(2) 0.000 0.0004(19) 0.000
O10 0.056(4) 0.042(3) 0.052(3) 0.000 0.002(3) 0.000
C15 0.107(12) 0.040(7) 0.058(8) 0.014(6) 0.015(8) 0.000(8)

loop_
_atom_type_symbol
_atom_type_description
_atom_type_scat_dispersion_real
_atom_type_scat_dispersion_imag
_atom_type_scat_source
C C 0.0033 0.0016 'International Tables Vol C Tables 4.2.6.8 and 6.1.1.4'
H H 0.0000 0.0000 'International Tables Vol C Tables 4.2.6.8 and 6.1.1.4'
N N 0.0061 0.0033 'International Tables Vol C Tables 4.2.6.8 and 6.1.1.4'
O O 0.0106 0.0060 'International Tables Vol C Tables 4.2.6.8 and 6.1.1.4'
Cu Cu 0.3201 1.2651 'International Tables Vol C Tables 4.2.6.8 and 6.1.1.4'
Dy Dy -0.1892 4.4098 'International Tables Vol C Tables 4.2.6.8 and 6.1.1.4'

loop_
_geom_angle_atom_site_label_1
_geom_angle_atom_site_label_2
_geom_angle_atom_site_label_3
_geom_angle
_geom_angle_site_symmetry_1
_geom_angle_site_symmetry_3
_geom_angle_publ_flag
O1 Dy1 O2 100.61(13) . 2_755 ?
O1 Dy1 O8 149.05(16) . . ?
O2 Dy1 O8 88.66(14) 2_755 . ?
O1 Dy1 O3 88.51(13) . . ?
O2 Dy1 O3 150.80(12) 2_755 . ?
O8 Dy1 O3 97.67(15) . . ?
O1 Dy1 O7 86.51(13) . . ?
O2 Dy1 O7 129.39(13) 2_755 . ?
O8 Dy1 O7 65.37(15) . . ?
O3 Dy1 O7 78.41(13) . . ?
O1 Dy1 O5 129.92(14) . . ?
O2 Dy1 O5 77.76(13) 2_755 . ?
O8 Dy1 O5 80.79(17) . . ?
O3 Dy1 O5 75.21(14) . . ?
O7 Dy1 O5 133.32(14) . . ?
O1 Dy1 O4 78.43(14) . . ?
O2 Dy1 O4 78.62(12) 2_755 . ?
O8 Dy1 O4 132.51(17) . . ?
O3 Dy1 O4 76.13(13) . . ?
O7 Dy1 O4 150.61(14) . . ?
O5 Dy1 O4 51.90(16) . . ?
O1 Dy1 O9 71.18(9) . . ?
O2 Dy1 O9 69.53(10) 2_755 . ?
O8 Dy1 O9 84.96(15) . . ?
O3 Dy1 O9 139.22(11) . . ?
O7 Dy1 O9 65.74(12) . . ?
O5 Dy1 O9 144.51(11) . . ?
O4 Dy1 O9 130.09(14) . . ?
N1 Cu1 O9 178.99(16) . . ?
N1 Cu1 O2 84.08(16) . . ?
O9 Cu1 O2 95.16(10) . . ?
N1 Cu1 O1 83.94(16) . . ?
O9 Cu1 O1 96.78(10) . . ?
O2 Cu1 O1 167.48(14) . . ?
N1 Cu1 Dy1 126.06(12) . . ?
O9 Cu1 Dy1 54.660(15) . . ?
O2 Cu1 Dy1 149.68(10) . . ?
O1 Cu1 Dy1 42.13(10) . . ?
N1 Cu1 Dy1 125.61(12) . 2_755 ?
O9 Cu1 Dy1 53.638(14) . 2_755 ?
O2 Cu1 Dy1 41.54(10) . 2_755 ?
O1 Cu1 Dy1 150.34(10) . 2_755 ?
Dy1 Cu1 Dy1 108.279(17) . 2_755 ?
O9 Cu2 O9 180.0 5_765 . ?
O9 Cu2 O7 90.0 5_765 5_765 ?
O9 Cu2 O7 90.0 . 5_765 ?
O9 Cu2 O7 90.0 5_765 . ?
O9 Cu2 O7 90.0 . . ?
O7 Cu2 O7 180.0 5_765 . ?
O9 Cu2 Dy1 54.938(4) 5_765 6_565 ?
O9 Cu2 Dy1 125.062(4) . 6_565 ?
O7 Cu2 Dy1 132.42(8) 5_765 6_565 ?
O7 Cu2 Dy1 47.58(8) . 6_565 ?
O9 Cu2 Dy1 125.062(4) 5_765 2_755 ?
O9 Cu2 Dy1 54.938(4) . 2_755 ?
O7 Cu2 Dy1 47.58(8) 5_765 2_755 ?
O7 Cu2 Dy1 132.42(8) . 2_755 ?
Dy1 Cu2 Dy1 180.0 6_565 2_755 ?
C1 O1 Cu1 113.0(3) . . ?
C1 O1 Dy1 144.5(3) . . ?
Cu1 O1 Dy1 102.13(13) . . ?
C7 O2 Cu1 113.6(3) . . ?
C7 O2 Dy1 142.5(3) . 2_755 ?
Cu1 O2 Dy1 103.85(14) . 2_755 ?
C6 N1 C2 124.1(5) . . ?
C6 N1 Cu1 117.7(3) . . ?
C2 N1 Cu1 117.9(4) . . ?
O1 C1 C2 111.8(4) . . ?
O1 C1 H1A 109(3) . . ?
C2 C1 H1A 107(3) . . ?
O1 C1 H1B 111(4) . . ?
C2 C1 H1B 112(4) . . ?
H1A C1 H1B 106(5) . . ?
N1 C2 C3 119.2(5) . . ?
N1 C2 C1 113.1(4) . . ?
C3 C2 C1 127.7(5) . . ?
C4 C3 C2 118.4(5) . . ?
C4 C3 H3 114(3) . . ?
C2 C3 H3 127(3) . . ?
C3 C4 C5 120.8(6) . . ?
C3 C4 H4 119.6 . . ?
C5 C4 H4 119.6 . . ?
C6 C5 C4 118.4(6) . . ?
C6 C5 H5 109(4) . . ?
C4 C5 H5 132(4) . . ?
N1 C6 C5 119.2(5) . . ?
N1 C6 C7 112.7(4) . . ?
C5 C6 C7 128.2(5) . . ?
O2 C7 C6 111.6(4) . . ?
O2 C7 H7A 109.3 . . ?
C6 C7 H7A 109.3 . . ?
O2 C7 H7B 109.3 . . ?
C6 C7 H7B 109.3 . . ?
H7A C7 H7B 108.0 . . ?
C8 O3 Dy1 137.0(4) . . ?
O3 C8 O3 124.2(6) . 6_565 ?
O3 C8 C9 117.9(3) . . ?
O3 C8 C9 117.9(3) 6_565 . ?
C8 C9 C10 116.2(7) . . ?
C8 C9 H9A 108.2 . . ?
C10 C9 H9A 108.2 . . ?
C8 C9 H9B 108.2 . . ?
C10 C9 H9B 108.2 . . ?
H9A C9 H9B 107.4 . . ?
C11 C10 C12 109.0(6) . . ?
C11 C10 C12 109.0(6) . 6_565 ?
C12 C10 C12 109.3(9) . 6_565 ?
C11 C10 C9 108.3(9) . . ?
C12 C10 C9 110.6(5) . . ?
C12 C10 C9 110.6(5) 6_565 . ?
C10 C11 H11A 109.2 . . ?
C10 C11 H11B 105.2 . . ?
H11A C11 H11B 102.2 . . ?
C10 C12 H12A 109.5 . . ?
C10 C12 H12B 109.5 . . ?
H12A C12 H12B 109.5 . . ?
C10 C12 H12C 109.5 . . ?
H12A C12 H12C 109.5 . . ?
H12B C12 H12C 109.5 . . ?
O6 N2 O4 122.2(7) . . ?
O6 N2 O5 120.6(7) . . ?
O4 N2 O5 117.3(5) . . ?
O6 N2 Dy1 176.8(5) . . ?
O4 N2 Dy1 59.0(3) . . ?
O5 N2 Dy1 58.4(3) . . ?
N2 O4 Dy1 95.3(3) . . ?
N2 O5 Dy1 95.4(4) . . ?
C13 O7 Cu2 114.0(4) . . ?
C13 O7 Dy1 122.44(18) . . ?
Cu2 O7 Dy1 95.00(14) . . ?
C13 O7 Dy1 122.44(18) . 6_565 ?
Cu2 O7 Dy1 95.00(14) . 6_565 ?
Dy1 O7 Dy1 101.65(17) . 6_565 ?
O7 C13 H13A 109.5 . . ?
O7 C13 H13B 109.5 . . ?
H13A C13 H13B 109.5 . . ?
O7 C13 H13C 109.5 . . ?
H13A C13 H13C 109.5 . . ?
H13B C13 H13C 109.5 . . ?
C14 O8 Dy1 122.71(16) . 6_565 ?
C14 O8 Dy1 122.71(16) . . ?
Dy1 O8 Dy1 110.1(2) 6_565 . ?
O8 C14 H14A 109.5 . . ?
O8 C14 H14B 109.5 . . ?
H14A C14 H14B 109.5 . . ?
O8 C14 H14C 109.5 . . ?
H14A C14 H14C 109.5 . . ?
H14B C14 H14C 109.5 . . ?
Cu1 O9 Cu1 107.8(2) 2_755 . ?
Cu1 O9 Cu2 126.10(11) 2_755 . ?
Cu1 O9 Cu2 126.10(11) . . ?
Cu1 O9 Dy1 91.43(6) 2_755 . ?
Cu1 O9 Dy1 89.89(6) . . ?
Cu2 O9 Dy1 88.87(9) . . ?
Cu1 O9 Dy1 89.89(6) 2_755 2_755 ?
Cu1 O9 Dy1 91.44(6) . 2_755 ?
Cu2 O9 Dy1 88.87(9) . 2_755 ?
Dy1 O9 Dy1 177.75(19) . 2_755 ?
C15 O10 H10O 104.7 . . ?
O10 C15 H15A 109.5 . . ?
O10 C15 H15B 109.5 . . ?
H15A C15 H15B 109.5 . . ?
O10 C15 H15C 109.5 . . ?
H15A C15 H15C 109.5 . . ?
H15B C15 H15C 109.5 . . ?
N3 C16 C17 158(3) . . ?
C16 C17 H17A 109.5 . . ?
C16 C17 H17B 109.5 . . ?
H17A C17 H17B 109.5 . . ?
C16 C17 H17C 109.5 . . ?
H17A C17 H17C 109.5 . . ?
H17B C17 H17C 109.5 . . ?

loop_
_geom_bond_atom_site_label_1
_geom_bond_atom_site_label_2
_geom_bond_distance
_geom_bond_site_symmetry_2
_geom_bond_publ_flag
Dy1 O1 2.241(3) . ?
Dy1 O2 2.259(3) 2_755 ?
Dy1 O8 2.282(3) . ?
Dy1 O3 2.322(3) . ?
Dy1 O7 2.412(3) . ?
Dy1 O5 2.478(4) . ?
Dy1 O4 2.492(4) . ?
Dy1 O9 2.6644(2) . ?
Cu1 N1 1.879(4) . ?
Cu1 O9 1.894(3) . ?
Cu1 O2 1.935(3) . ?
Cu1 O1 1.951(3) . ?
Cu1 Dy1 3.3076(6) 2_755 ?
Cu2 O9 1.922(4) 5_765 ?
Cu2 O9 1.922(4) . ?
Cu2 O7 1.985(4) 5_765 ?
Cu2 O7 1.985(4) . ?
Cu2 Dy1 3.2545(2) 6_565 ?
Cu2 Dy1 3.2545(2) 2_755 ?
O1 C1 1.416(6) . ?
O2 C7 1.405(6) . ?
O2 Dy1 2.259(3) 2_755 ?
N1 C6 1.333(7) . ?
N1 C2 1.336(6) . ?
C1 C2 1.512(7) . ?
C1 H1A 0.89(5) . ?
C1 H1B 0.90(6) . ?
C2 C3 1.383(8) . ?
C3 C4 1.383(9) . ?
C3 H3 0.97(6) . ?
C4 C5 1.396(8) . ?
C4 H4 0.9500 . ?
C5 C6 1.381(8) . ?
C5 H5 0.99(7) . ?
C6 C7 1.520(7) . ?
C7 H7A 0.9900 . ?
C7 H7B 0.9900 . ?
O3 C8 1.256(5) . ?
C8 O3 1.256(5) 6_565 ?
C8 C9 1.518(9) . ?
C9 C10 1.525(13) . ?
C9 H9A 0.9900 . ?
C9 H9B 0.9900 . ?
C10 C11 1.504(13) . ?
C10 C12 1.516(10) . ?
C10 C12 1.516(10) 6_565 ?
C11 H11A 0.9461 . ?
C11 H11B 1.0283 . ?
C12 H12A 0.9800 . ?
C12 H12B 0.9800 . ?
C12 H12C 0.9800 . ?
N2 O6 1.223(7) . ?
N2 O4 1.263(7) . ?
N2 O5 1.284(7) . ?
O7 C13 1.435(8) . ?
O7 Dy1 2.412(3) 6_565 ?
C13 H13A 0.9800 . ?
C13 H13B 0.9800 . ?
C13 H13C 0.9800 . ?
O8 C14 1.423(9) . ?
O8 Dy1 2.282(3) 6_565 ?
C14 H14A 0.9800 . ?
C14 H14B 0.9800 . ?
C14 H14C 0.9800 . ?
O9 Cu1 1.894(3) 2_755 ?
O9 Dy1 2.6644(2) 2_755 ?
O10 C15 1.341(14) . ?
O10 H10O 0.7240 . ?
C15 H15A 0.9800 . ?
C15 H15B 0.9800 . ?
C15 H15C 0.9800 . ?
N3 C16 1.25(3) . ?
C16 C17 1.37(3) . ?
C17 H17A 0.9800 . ?
C17 H17B 0.9800 . ?
C17 H17C 0.9800 . ?

loop_
_geom_hbond_atom_site_label_D
_geom_hbond_atom_site_label_H
_geom_hbond_atom_site_label_A
_geom_hbond_distance_DH
_geom_hbond_distance_HA
_geom_hbond_distance_DA
_geom_hbond_angle_DHA
_geom_hbond_site_symmetry_A
C13 H13C O1 0.98 2.54 3.273(4) 131.3 6_565
C14 H14A O2 0.98 2.64 3.327(5) 127.7 5_765
C14 H14B O5 0.98 2.52 3.193(8) 125.4 .
O10 H10O N3 0.72 2.19 2.91(2) 177.8 .
C17 H17C O6 0.98 2.53 3.50(2) 172.8 2_755
C3 H3 O4 0.97(6) 2.58(6) 3.404(7) 143(4) 7_755
C5 H5 O6 0.99(7) 2.36(7) 3.290(8) 155(6) 8_554
